data_4337546
loop_
_publ_author_name
'Wilson, Richard E.'
'Schnaars, David D.'
'Andrews, Michael B.'
'Cahill, C. L.'

_publ_section_title
;
 Supramolecular interactions in PuO2Cl4(2-) and PuCl6(2-) complexes with
 protonated pyridines: synthesis, crystal structures, and Raman
 spectroscopy.
;
_journal_issue 1
_journal_name_full 'Inorganic chemistry'
_journal_page_first 383
_journal_page_last 392
_journal_paper_doi 10.1021/ic4023294
_journal_volume 53
_journal_year 2014
_chemical_formula_sum 'C12 H14 Cl6 N2 Pu'
_chemical_formula_weight 640.95
_chemical_name_systematic
; 
 ? 
;
_space_group_IT_number 2
_symmetry_cell_setting triclinic
_symmetry_space_group_name_Hall '-P 1'
_symmetry_space_group_name_H-M 'P -1'
_atom_sites_solution_hydrogens geom
_atom_sites_solution_primary direct
_atom_sites_solution_secondary difmap
_audit_creation_method SHELXL-97
_cell_angle_alpha 76.270(4)
_cell_angle_beta 89.413(4)
_cell_angle_gamma 82.040(3)
_cell_formula_units_Z 2
_cell_length_a 7.9292(16)
_cell_length_b 9.1715(19)
_cell_length_c 13.182(3)
_cell_measurement_reflns_used 4828
_cell_measurement_temperature 100(2)
_cell_measurement_theta_max 30.05
_cell_measurement_theta_min 4.16
_cell_volume 922.0(3)
_computing_structure_refinement 'SHELXL-97 (Sheldrick, 2008)'
_computing_structure_solution 'SHELXS-97 (Sheldrick, 2008)'
_diffrn_ambient_temperature 100(2)
_diffrn_measured_fraction_theta_full 0.996
_diffrn_measured_fraction_theta_max 0.980
_diffrn_radiation_monochromator graphite
_diffrn_radiation_source 'fine-focus sealed tube'
_diffrn_radiation_type MoK\a
_diffrn_radiation_wavelength 0.71073
_diffrn_reflns_av_R_equivalents 0.0284
_diffrn_reflns_av_sigmaI/netI 0.0351
_diffrn_reflns_limit_h_max 11
_diffrn_reflns_limit_h_min -11
_diffrn_reflns_limit_k_max 12
_diffrn_reflns_limit_k_min -12
_diffrn_reflns_limit_l_max 18
_diffrn_reflns_limit_l_min -18
_diffrn_reflns_number 13412
_diffrn_reflns_theta_full 25.00
_diffrn_reflns_theta_max 30.15
_diffrn_reflns_theta_min 4.06
_exptl_absorpt_coefficient_mu 4.437
_exptl_absorpt_correction_T_max 0.8086
_exptl_absorpt_correction_T_min 0.6653
_exptl_absorpt_correction_type multi-scan
_exptl_absorpt_process_details SADABS
_exptl_crystal_colour green
_exptl_crystal_density_diffrn 2.309
_exptl_crystal_density_meas ?
_exptl_crystal_density_method 'not measured'
_exptl_crystal_description plate
_exptl_crystal_F_000 592
_exptl_crystal_size_max 0.10
_exptl_crystal_size_mid 0.08
_exptl_crystal_size_min 0.05
_refine_diff_density_max 1.611
_refine_diff_density_min -0.807
_refine_diff_density_rms 0.156
_refine_ls_extinction_method none
_refine_ls_goodness_of_fit_ref 1.027
_refine_ls_hydrogen_treatment constr
_refine_ls_matrix_type full
_refine_ls_number_parameters 190
_refine_ls_number_reflns 5335
_refine_ls_number_restraints 0
_refine_ls_restrained_S_all 1.027
_refine_ls_R_factor_all 0.0280
_refine_ls_R_factor_gt 0.0236
_refine_ls_shift/su_max 0.002
_refine_ls_shift/su_mean 0.000
_refine_ls_structure_factor_coef Fsqd
_refine_ls_weighting_details 'calc w=1/[\s^2^(Fo^2^)+(0.0272P)^2^+0.0000P] where P=(Fo^2^+2Fc^2^)/3'
_refine_ls_weighting_scheme calc
_refine_ls_wR_factor_gt 0.0527
_refine_ls_wR_factor_ref 0.0547
_reflns_number_gt 4828
_reflns_number_total 5335
_reflns_threshold_expression >2sigma(I)
_cod_data_source_file ic4023294_si_001.cif
_cod_data_source_block seven
_cod_depositor_comments
;
The following automatic conversions were performed:

'_exptl_crystal_density_meas' value 'not measured' was changed to '?'
- the value is perceived as not measured.

Automatic conversion script
Id: cif_fix_values 3008 2015-01-20 13:52:24Z robertas 
;
_cod_database_code 4337546

loop_
_symmetry_equiv_pos_as_xyz
'x, y, z'
'-x, -y, -z'

loop_
_atom_site_label
_atom_site_type_symbol
_atom_site_fract_x
_atom_site_fract_y
_atom_site_fract_z
_atom_site_U_iso_or_equiv
_atom_site_adp_type
_atom_site_occupancy
_atom_site_symmetry_multiplicity
_atom_site_calc_flag
_atom_site_refinement_flags
C4 C 0.1603(4) 0.2158(4) 0.0559(2) 0.0199(6) Uani 1 1 d .
H4A H 0.2745 0.1669 0.0588 0.024 Uiso 1 1 calc R
N2 N -0.2065(4) 0.2340(4) 0.4734(2) 0.0282(7) Uani 1 1 d .
H2A H -0.3033 0.2438 0.5060 0.034 Uiso 1 1 calc R
C7 C 0.2487(4) 0.2074(4) 0.3060(2) 0.0194(6) Uani 1 1 d .
H7A H 0.2748 0.1070 0.2895 0.023 Uiso 1 1 calc R
H7B H 0.3446 0.2205 0.3491 0.023 Uiso 1 1 calc R
C12 C -0.1941(5) 0.1529(4) 0.4018(3) 0.0283(8) Uani 1 1 d .
H12A H -0.2874 0.1052 0.3879 0.034 Uiso 1 1 calc R
C8 C -0.0785(4) 0.3014(4) 0.4984(3) 0.0251(7) Uani 1 1 d .
H8A H -0.0913 0.3557 0.5517 0.030 Uiso 1 1 calc R
C11 C -0.0453(4) 0.1381(4) 0.3475(3) 0.0243(7) Uani 1 1 d .
H11A H -0.0346 0.0786 0.2972 0.029 Uiso 1 1 calc R
C9 C 0.0708(4) 0.2909(4) 0.4461(3) 0.0204(6) Uani 1 1 d .
H9A H 0.1625 0.3378 0.4634 0.025 Uiso 1 1 calc R
C10 C 0.0896(4) 0.2117(4) 0.3673(2) 0.0177(6) Uani 1 1 d .
C6 C 0.2325(4) 0.3334(4) 0.2026(3) 0.0211(7) Uani 1 1 d .
H6A H 0.1948 0.4327 0.2189 0.025 Uiso 1 1 calc R
H6B H 0.3460 0.3373 0.1709 0.025 Uiso 1 1 calc R
C1 C -0.1720(4) 0.3487(4) 0.0482(3) 0.0220(7) Uani 1 1 d .
H1A H -0.2881 0.3927 0.0452 0.026 Uiso 1 1 calc R
N1 N -0.1158(4) 0.2609(3) -0.0171(2) 0.0206(6) Uani 1 1 d .
H1B H -0.1880 0.2459 -0.0626 0.025 Uiso 1 1 calc R
C3 C 0.1094(4) 0.3084(4) 0.1248(2) 0.0185(6) Uani 1 1 d .
C5 C 0.0467(4) 0.1956(4) -0.0153(3) 0.0207(6) Uani 1 1 d .
H5A H 0.0827 0.1354 -0.0632 0.025 Uiso 1 1 calc R
C2 C -0.0615(4) 0.3743(4) 0.1188(3) 0.0210(7) Uani 1 1 d .
H2B H -0.1010 0.4374 0.1643 0.025 Uiso 1 1 calc R
Pu1 Pu 0.541446(13) 0.750982(12) 0.254131(8) 0.01376(4) Uani 1 1 d .
Cl1 Cl 0.85526(10) 0.63539(9) 0.28934(6) 0.02218(16) Uani 1 1 d .
Cl2 Cl 0.54125(9) 0.86212(9) 0.41921(6) 0.01825(14) Uani 1 1 d .
Cl3 Cl 0.52681(10) 0.63561(9) 0.09351(6) 0.02023(15) Uani 1 1 d .
Cl4 Cl 0.62654(11) 1.00312(9) 0.14580(7) 0.02575(17) Uani 1 1 d .
Cl5 Cl 0.44073(11) 0.51326(9) 0.36997(6) 0.02467(17) Uani 1 1 d .
Cl6 Cl 0.21871(9) 0.85708(9) 0.21757(6) 0.02035(15) Uani 1 1 d .

loop_
_atom_site_aniso_label
_atom_site_aniso_U_11
_atom_site_aniso_U_22
_atom_site_aniso_U_33
_atom_site_aniso_U_23
_atom_site_aniso_U_13
_atom_site_aniso_U_12
C4 0.0198(15) 0.0221(16) 0.0158(15) -0.0013(12) 0.0025(12) -0.0021(12)
N2 0.0216(14) 0.0398(18) 0.0226(15) -0.0047(13) 0.0045(12) -0.0075(13)
C7 0.0165(14) 0.0226(16) 0.0199(16) -0.0068(13) -0.0029(12) -0.0020(12)
C12 0.0247(17) 0.034(2) 0.0289(19) -0.0075(16) 0.0029(14) -0.0146(15)
C8 0.0233(16) 0.0316(19) 0.0188(16) -0.0047(14) 0.0004(13) -0.0007(14)
C11 0.0253(17) 0.0264(18) 0.0239(17) -0.0077(14) -0.0008(14) -0.0095(14)
C9 0.0206(15) 0.0227(16) 0.0187(16) -0.0063(13) -0.0020(12) -0.0030(13)
C10 0.0174(14) 0.0161(15) 0.0174(15) -0.0006(12) -0.0022(11) -0.0006(11)
C6 0.0192(15) 0.0262(17) 0.0184(16) -0.0040(13) -0.0014(12) -0.0072(13)
C1 0.0189(15) 0.0228(17) 0.0233(17) -0.0063(13) -0.0027(13) 0.0020(12)
N1 0.0236(14) 0.0218(14) 0.0164(13) -0.0049(11) -0.0033(11) -0.0022(11)
C3 0.0185(14) 0.0209(16) 0.0162(15) -0.0034(12) 0.0005(12) -0.0045(12)
C5 0.0245(16) 0.0222(16) 0.0168(15) -0.0066(13) 0.0044(12) -0.0050(13)
C2 0.0215(15) 0.0223(16) 0.0204(16) -0.0087(13) 0.0002(12) -0.0005(13)
Pu1 0.01376(6) 0.01433(6) 0.01355(6) -0.00400(4) -0.00023(4) -0.00199(4)
Cl1 0.0185(3) 0.0251(4) 0.0240(4) -0.0101(3) -0.0029(3) 0.0009(3)
Cl2 0.0193(3) 0.0200(4) 0.0178(4) -0.0082(3) -0.0002(3) -0.0044(3)
Cl3 0.0184(3) 0.0261(4) 0.0180(4) -0.0099(3) -0.0006(3) -0.0014(3)
Cl4 0.0257(4) 0.0199(4) 0.0289(4) 0.0000(3) 0.0051(3) -0.0042(3)
Cl5 0.0320(4) 0.0216(4) 0.0207(4) -0.0011(3) -0.0019(3) -0.0112(3)
Cl6 0.0157(3) 0.0237(4) 0.0237(4) -0.0107(3) -0.0013(3) -0.0007(3)

loop_
_atom_type_symbol
_atom_type_description
_atom_type_scat_dispersion_real
_atom_type_scat_dispersion_imag
_atom_type_scat_source
C C 0.0033 0.0016 'International Tables Vol C Tables 4.2.6.8 and 6.1.1.4'
H H 0.0000 0.0000 'International Tables Vol C Tables 4.2.6.8 and 6.1.1.4'
Cl Cl 0.1484 0.1585 'International Tables Vol C Tables 4.2.6.8 and 6.1.1.4'
N N 0.0061 0.0033 'International Tables Vol C Tables 4.2.6.8 and 6.1.1.4'
Pu Pu -9.4100 4.3056 'International Tables Vol C Tables 4.2.6.8 and 6.1.1.4'

loop_
_geom_angle_atom_site_label_1
_geom_angle_atom_site_label_2
_geom_angle_atom_site_label_3
_geom_angle
C5 C4 C3 120.5(3)
C5 C4 H4A 119.8
C3 C4 H4A 119.8
C12 N2 C8 123.1(3)
C12 N2 H2A 118.5
C8 N2 H2A 118.5
C10 C7 C6 112.0(3)
C10 C7 H7A 109.2
C6 C7 H7A 109.2
C10 C7 H7B 109.2
C6 C7 H7B 109.2
H7A C7 H7B 107.9
N2 C12 C11 119.9(3)
N2 C12 H12A 120.1
C11 C12 H12A 120.1
N2 C8 C9 119.0(3)
N2 C8 H8A 120.5
C9 C8 H8A 120.5
C12 C11 C10 119.3(3)
C12 C11 H11A 120.4
C10 C11 H11A 120.4
C8 C9 C10 120.5(3)
C8 C9 H9A 119.7
C10 C9 H9A 119.7
C9 C10 C11 118.0(3)
C9 C10 C7 120.6(3)
C11 C10 C7 121.3(3)
C3 C6 C7 113.0(3)
C3 C6 H6A 109.0
C7 C6 H6A 109.0
C3 C6 H6B 109.0
C7 C6 H6B 109.0
H6A C6 H6B 107.8
N1 C1 C2 119.8(3)
N1 C1 H1A 120.1
C2 C1 H1A 120.1
C5 N1 C1 122.2(3)
C5 N1 H1B 118.9
C1 N1 H1B 118.9
C2 C3 C4 117.2(3)
C2 C3 C6 121.5(3)
C4 C3 C6 121.3(3)
N1 C5 C4 119.7(3)
N1 C5 H5A 120.1
C4 C5 H5A 120.1
C1 C2 C3 120.6(3)
C1 C2 H2B 119.7
C3 C2 H2B 119.7
Cl1 Pu1 Cl5 91.65(3)
Cl1 Pu1 Cl4 91.35(3)
Cl5 Pu1 Cl4 175.35(3)
Cl1 Pu1 Cl3 91.17(3)
Cl5 Pu1 Cl3 89.60(3)
Cl4 Pu1 Cl3 93.88(3)
Cl1 Pu1 Cl2 90.88(3)
Cl5 Pu1 Cl2 88.16(3)
Cl4 Pu1 Cl2 88.24(3)
Cl3 Pu1 Cl2 177.01(2)
Cl1 Pu1 Cl6 177.47(2)
Cl5 Pu1 Cl6 86.44(3)
Cl4 Pu1 Cl6 90.65(3)
Cl3 Pu1 Cl6 87.16(3)
Cl2 Pu1 Cl6 90.72(2)

loop_
_geom_bond_atom_site_label_1
_geom_bond_atom_site_label_2
_geom_bond_distance
C4 C5 1.369(5)
C4 C3 1.404(5)
C4 H4A 0.9500
N2 C12 1.329(5)
N2 C8 1.342(5)
N2 H2A 0.8800
C7 C10 1.492(4)
C7 C6 1.558(4)
C7 H7A 0.9900
C7 H7B 0.9900
C12 C11 1.381(5)
C12 H12A 0.9500
C8 C9 1.367(5)
C8 H8A 0.9500
C11 C10 1.399(5)
C11 H11A 0.9500
C9 C10 1.397(5)
C9 H9A 0.9500
C6 C3 1.501(4)
C6 H6A 0.9900
C6 H6B 0.9900
C1 N1 1.345(4)
C1 C2 1.366(5)
C1 H1A 0.9500
N1 C5 1.342(4)
N1 H1B 0.8800
C3 C2 1.401(5)
C5 H5A 0.9500
C2 H2B 0.9500
Pu1 Cl1 2.5672(9)
Pu1 Cl5 2.5690(9)
Pu1 Cl4 2.5859(9)
Pu1 Cl3 2.5921(9)
Pu1 Cl2 2.6127(9)
Pu1 Cl6 2.6155(9)

loop_
_geom_torsion_atom_site_label_1
_geom_torsion_atom_site_label_2
_geom_torsion_atom_site_label_3
_geom_torsion_atom_site_label_4
_geom_torsion
C8 N2 C12 C11 -1.5(5)
C12 N2 C8 C9 2.0(5)
N2 C12 C11 C10 -1.4(5)
N2 C8 C9 C10 0.3(5)
C8 C9 C10 C11 -3.0(5)
C8 C9 C10 C7 176.6(3)
C12 C11 C10 C9 3.5(5)
C12 C11 C10 C7 -176.1(3)
C6 C7 C10 C9 -94.2(3)
C6 C7 C10 C11 85.3(4)
C10 C7 C6 C3 -68.2(4)
C2 C1 N1 C5 0.5(5)
C5 C4 C3 C2 1.6(5)
C5 C4 C3 C6 -179.3(3)
C7 C6 C3 C2 93.6(4)
C7 C6 C3 C4 -85.4(4)
C1 N1 C5 C4 0.9(5)
C3 C4 C5 N1 -2.0(5)
N1 C1 C2 C3 -0.8(5)
C4 C3 C2 C1 -0.2(5)
C6 C3 C2 C1 -179.3(3)
